data_7001768
loop_
_publ_author_name
'Iwasa, Kentaro'
'Seino, Hidetake'
'Niikura, Fumiya'
'Mizobe, Yasushi'

_publ_section_title
;
 Preparation of a bis(hydrosulfido) complex of Mo having a
 tetraphosphine co-ligand and its transformation into MoRh2 and MoIr2
 mixed-metal sulfido clusters
;
_journal_issue 31
_journal_name_full 'Dalton Transactions'
_journal_page_first 6134
_journal_paper_doi 10.1039/b902386k
_journal_year 2009
_chemical_formula_moiety 'C50 H42 Mo O4 P4 Rh2 S2, 0.5(C H2 Cl2)'
_chemical_formula_sum 'C50.5 H43 Cl Mo O4 P4 Rh2 S2'
_chemical_formula_weight 1239.11
_space_group_IT_number 14
_symmetry_cell_setting monoclinic
_symmetry_Int_Tables_number 14
_symmetry_space_group_name_Hall '-P 2ybc'
_symmetry_space_group_name_H-M 'P 1 21/c 1'
_cell_angle_alpha 90.0000
_cell_angle_beta 101.0700(13)
_cell_angle_gamma 90.0000
_cell_formula_units_Z 4
_cell_length_a 13.709(4)
_cell_length_b 17.143(4)
_cell_length_c 20.980(5)
_cell_measurement_reflns_used 7120
_cell_measurement_temperature 293.1
_cell_measurement_theta_max 27.5
_cell_measurement_theta_min 3.0
_cell_volume 4839(2)
_computing_cell_refinement CrystalClear
_computing_data_collection CrystalClear
_computing_data_reduction CrystalStructure
_computing_publication_material 'CrystalStructure 3.8.0'
_computing_structure_refinement CRYSTALS
_computing_structure_solution 'DIRDIF99 (PATTY)'
_diffrn_detector_area_resol_mean 7.31
_diffrn_measured_fraction_theta_full 0.997
_diffrn_measured_fraction_theta_max 0.997
_diffrn_measurement_device_type 'Rigaku Mercury'
_diffrn_measurement_method \w
_diffrn_radiation_type 'Mo K\a'
_diffrn_radiation_wavelength 0.71070
_diffrn_reflns_av_R_equivalents 0.051
_diffrn_reflns_limit_h_max 15
_diffrn_reflns_limit_h_min -17
_diffrn_reflns_limit_k_max 22
_diffrn_reflns_limit_k_min -22
_diffrn_reflns_limit_l_max 26
_diffrn_reflns_limit_l_min -27
_diffrn_reflns_number 36280
_diffrn_reflns_theta_full 27.48
_diffrn_reflns_theta_max 27.48
_exptl_absorpt_coefficient_mu 1.246
_exptl_absorpt_correction_T_max 0.883
_exptl_absorpt_correction_T_min 0.661
_exptl_absorpt_correction_type multi-scan
_exptl_absorpt_process_details 'Jacobson, R. (1998) Private communication'
_exptl_crystal_colour black
_exptl_crystal_density_diffrn 1.701
_exptl_crystal_density_method 'not measured'
_exptl_crystal_description platelet
_exptl_crystal_F_000 2476.00
_exptl_crystal_size_max 0.50
_exptl_crystal_size_mid 0.20
_exptl_crystal_size_min 0.10
_refine_diff_density_max 2.14
_refine_diff_density_min -1.90
_refine_ls_extinction_method none
_refine_ls_goodness_of_fit_ref 1.077
_refine_ls_hydrogen_treatment constr
_refine_ls_number_parameters 624
_refine_ls_number_reflns 11062
_refine_ls_R_factor_gt 0.0630
_refine_ls_shift/su_max 0.0000
_refine_ls_structure_factor_coef Fsqd
_refine_ls_weighting_details 'w = 1/[0.0010Fo^2^ + 1.0000\s(Fo^2^) + 0.5000]/(4Fo^2^)'
_refine_ls_weighting_scheme calc
_refine_ls_wR_factor_ref 0.2010
_reflns_number_gt 5033
_reflns_number_total 11062
_reflns_threshold_expression F^2^>2.0\s(F^2^)
_cod_data_source_file b902386k.txt
_cod_data_source_block '__[Mo(P4)(mu3-S)2{Rh(CO)2}2]-0.5(CH2Cl2)_(4b)'
_cod_original_formula_sum 'C50.50 H43 Cl Mo O4 P4 Rh2 S2 '
_cod_database_code 7001768

loop_
_symmetry_equiv_pos_site_id
_symmetry_equiv_pos_as_xyz
1 +X,+Y,+Z
2 -X,1/2+Y,1/2-Z
3 -X,-Y,-Z
4 +X,1/2-Y,1/2+Z

loop_
_atom_site_label
_atom_site_type_symbol
_atom_site_fract_x
_atom_site_fract_y
_atom_site_fract_z
_atom_site_U_iso_or_equiv
_atom_site_adp_type
_atom_site_occupancy
_atom_site_symmetry_multiplicity
_atom_site_calc_flag
_atom_site_refinement_flags
_atom_site_disorder_assembly
_atom_site_disorder_group
Rh(1) Rh 0.11757(8) 0.25452(6) 0.28609(5) 0.0358(2) Uani 1.00 1 d . . .
Rh(2) Rh 0.32730(9) 0.21315(7) 0.28408(5) 0.0427(3) Uani 1.00 1 d . . .
Mo(1) Mo 0.16985(8) 0.22565(6) 0.14532(5) 0.0286(2) Uani 1.00 1 d . . .
Cl(1) Cl 0.492(2) -0.0530(15) -0.0099(15) 0.239(13) Uiso 0.50 1 d P . .
Cl(2) Cl 0.536(2) 0.1056(14) 0.0218(14) 0.242(12) Uiso 0.50 1 d P . .
S(1) S 0.2328(2) 0.31860(19) 0.23481(16) 0.0402(9) Uani 1.00 1 d . . .
S(2) S 0.1816(2) 0.14462(18) 0.24429(15) 0.0363(8) Uani 1.00 1 d . . .
P(1) P 0.1113(2) 0.35360(19) 0.09564(16) 0.0324(8) Uani 1.00 1 d . . .
P(2) P 0.2501(2) 0.24363(19) 0.05348(16) 0.0311(8) Uani 1.00 1 d . . .
P(3) P 0.2095(2) 0.09263(19) 0.11561(16) 0.0351(9) Uani 1.00 1 d . . .
P(4) P 0.0078(2) 0.17020(19) 0.10047(16) 0.0345(9) Uani 1.00 1 d . . .
O(1) O 0.0414(10) 0.4020(6) 0.3360(6) 0.082(4) Uani 1.00 1 d . . .
O(2) O -0.0042(8) 0.1486(6) 0.3547(5) 0.057(3) Uani 1.00 1 d . . .
O(3) O 0.5156(13) 0.2939(11) 0.3403(11) 0.183(9) Uani 1.00 1 d . . .
O(4) O 0.4117(10) 0.0731(8) 0.3598(7) 0.094(5) Uani 1.00 1 d . . .
C(1) C 0.0715(11) 0.3457(8) 0.3173(7) 0.048(4) Uani 1.00 1 d . . .
C(2) C 0.0391(10) 0.1889(8) 0.3280(6) 0.041(3) Uani 1.00 1 d . . .
C(3) C 0.4424(15) 0.2686(13) 0.3159(10) 0.095(7) Uani 1.00 1 d . . .
C(4) C 0.3831(13) 0.1250(10) 0.3294(8) 0.061(5) Uani 1.00 1 d . . .
C(5) C -0.0038(9) 0.3973(7) 0.1084(6) 0.034(3) Uani 1.00 1 d . . .
C(6) C -0.0065(12) 0.4312(7) 0.1687(6) 0.048(4) Uani 1.00 1 d . . .
C(7) C -0.0949(12) 0.4651(8) 0.1812(8) 0.055(5) Uani 1.00 1 d . . .
C(8) C -0.1786(14) 0.4642(10) 0.1334(9) 0.071(6) Uani 1.00 1 d . . .
C(9) C -0.1747(11) 0.4312(10) 0.0740(8) 0.062(5) Uani 1.00 1 d . . .
C(10) C -0.0897(10) 0.3971(8) 0.0621(7) 0.045(4) Uani 1.00 1 d . . .
C(11) C 0.1936(10) 0.4409(7) 0.1105(5) 0.034(3) Uani 1.00 1 d . . .
C(12) C 0.2948(11) 0.4339(8) 0.1238(7) 0.048(4) Uani 1.00 1 d . . .
C(13) C 0.3581(11) 0.4973(8) 0.1249(7) 0.053(4) Uani 1.00 1 d . . .
C(14) C 0.3179(13) 0.5715(8) 0.1131(7) 0.057(5) Uani 1.00 1 d . . .
C(15) C 0.2149(12) 0.5799(7) 0.1011(6) 0.048(4) Uani 1.00 1 d . . .
C(16) C 0.1547(11) 0.5154(7) 0.0986(6) 0.046(4) Uani 1.00 1 d . . .
C(17) C 0.0997(10) 0.3498(7) 0.0072(6) 0.043(3) Uani 1.00 1 d . . .
C(18) C 0.1974(10) 0.3201(7) -0.0068(6) 0.040(3) Uani 1.00 1 d . . .
C(19) C 0.3861(10) 0.2680(7) 0.0670(6) 0.041(3) Uani 1.00 1 d . . .
C(20) C 0.4311(14) 0.3003(10) 0.0195(8) 0.066(5) Uani 1.00 1 d . . .
C(21) C 0.5304(15) 0.3178(11) 0.0314(10) 0.080(7) Uani 1.00 1 d . . .
C(22) C 0.5871(14) 0.3006(10) 0.0916(10) 0.072(6) Uani 1.00 1 d . . .
C(23) C 0.5436(12) 0.2701(10) 0.1391(9) 0.066(5) Uani 1.00 1 d . . .
C(24) C 0.4432(10) 0.2538(9) 0.1267(7) 0.048(4) Uani 1.00 1 d . . .
C(25) C 0.2532(10) 0.1548(7) 0.0040(6) 0.040(3) Uani 1.00 1 d . . .
C(26) C 0.2752(12) 0.1534(9) -0.0589(6) 0.053(4) Uani 1.00 1 d . . .
C(27) C 0.2756(13) 0.0829(9) -0.0897(7) 0.062(5) Uani 1.00 1 d . . .
C(28) C 0.2604(12) 0.0141(9) -0.0605(7) 0.058(5) Uani 1.00 1 d . . .
C(29) C 0.2404(11) 0.0147(8) 0.0019(6) 0.048(4) Uani 1.00 1 d . . .
C(30) C 0.2358(9) 0.0857(7) 0.0337(6) 0.037(3) Uani 1.00 1 d . . .
C(31) C 0.3163(12) 0.0384(8) 0.1613(7) 0.049(4) Uani 1.00 1 d . . .
C(32) C 0.4115(13) 0.0557(10) 0.1518(8) 0.065(5) Uani 1.00 1 d . . .
C(33) C 0.4918(17) 0.0173(13) 0.1852(12) 0.099(8) Uani 1.00 1 d . . .
C(34) C 0.4864(19) -0.0377(16) 0.2271(11) 0.104(9) Uani 1.00 1 d . . .
C(35) C 0.395(2) -0.0590(12) 0.2388(10) 0.103(8) Uani 1.00 1 d . . .
C(36) C 0.3044(14) -0.0201(9) 0.2047(7) 0.067(5) Uani 1.00 1 d . . .
C(37) C 0.1069(10) 0.0266(7) 0.1144(6) 0.042(3) Uani 1.00 1 d . . .
C(38) C 0.0153(10) 0.0660(7) 0.0757(6) 0.041(3) Uani 1.00 1 d . . .
C(39) C -0.0863(9) 0.1943(7) 0.0250(6) 0.033(3) Uani 1.00 1 d . . .
C(40) C -0.0582(11) 0.1924(7) -0.0352(6) 0.044(4) Uani 1.00 1 d . . .
C(41) C -0.1263(11) 0.1962(8) -0.0921(6) 0.046(4) Uani 1.00 1 d . . .
C(42) C -0.2266(11) 0.2049(8) -0.0918(7) 0.048(4) Uani 1.00 1 d . . .
C(43) C -0.2562(11) 0.2101(8) -0.0325(7) 0.050(4) Uani 1.00 1 d . . .
C(44) C -0.1869(10) 0.2057(8) 0.0260(7) 0.045(4) Uani 1.00 1 d . . .
C(45) C -0.0759(10) 0.1678(7) 0.1593(6) 0.038(3) Uani 1.00 1 d . . .
C(46) C -0.1047(11) 0.0969(8) 0.1838(6) 0.048(4) Uani 1.00 1 d . . .
C(47) C -0.1730(12) 0.0994(10) 0.2254(7) 0.058(5) Uani 1.00 1 d . . .
C(48) C -0.2097(12) 0.1687(11) 0.2435(7) 0.061(5) Uani 1.00 1 d . . .
C(49) C -0.1818(12) 0.2378(10) 0.2198(7) 0.056(5) Uani 1.00 1 d . . .
C(50) C -0.1122(10) 0.2372(8) 0.1792(6) 0.041(3) Uani 1.00 1 d . . .
C(51) C 0.515(4) 0.039(2) -0.0410(13) 0.14(2) Uiso 0.50 1 d P . .
H(1) H 0.0517 0.4315 0.2016 0.059 Uiso 1.00 1 c R . .
H(2) H -0.0962 0.4882 0.2222 0.068 Uiso 1.00 1 c R . .
H(3) H -0.2389 0.4860 0.1413 0.088 Uiso 1.00 1 c R . .
H(4) H -0.2321 0.4324 0.0405 0.073 Uiso 1.00 1 c R . .
H(5) H -0.0900 0.3727 0.0213 0.054 Uiso 1.00 1 c R . .
H(6) H 0.3231 0.3835 0.1324 0.057 Uiso 1.00 1 c R . .
H(7) H 0.4281 0.4901 0.1338 0.062 Uiso 1.00 1 c R . .
H(8) H 0.3598 0.6156 0.1132 0.069 Uiso 1.00 1 c R . .
H(9) H 0.1861 0.6304 0.0946 0.057 Uiso 1.00 1 c R . .
H(10) H 0.0847 0.5220 0.0885 0.055 Uiso 1.00 1 c R . .
H(11) H 0.0472 0.3156 -0.0110 0.050 Uiso 1.00 1 c R . .
H(12) H 0.0864 0.4005 -0.0107 0.050 Uiso 1.00 1 c R . .
H(13) H 0.2430 0.3622 -0.0043 0.049 Uiso 1.00 1 c R . .
H(14) H 0.1865 0.2983 -0.0492 0.049 Uiso 1.00 1 c R . .
H(15) H 0.3923 0.3106 -0.0222 0.081 Uiso 1.00 1 c R . .
H(16) H 0.5600 0.3412 -0.0013 0.101 Uiso 1.00 1 c R . .
H(17) H 0.6566 0.3103 0.0999 0.087 Uiso 1.00 1 c R . .
H(18) H 0.5824 0.2599 0.1809 0.078 Uiso 1.00 1 c R . .
H(19) H 0.4134 0.2324 0.1601 0.059 Uiso 1.00 1 c R . .
H(20) H 0.2897 0.2002 -0.0794 0.065 Uiso 1.00 1 c R . .
H(21) H 0.2866 0.0819 -0.1331 0.076 Uiso 1.00 1 c R . .
H(22) H 0.2637 -0.0338 -0.0827 0.070 Uiso 1.00 1 c R . .
H(23) H 0.2299 -0.0329 0.0228 0.056 Uiso 1.00 1 c R . .
H(24) H 0.4206 0.0948 0.1215 0.075 Uiso 1.00 1 c R . .
H(25) H 0.5557 0.0315 0.1778 0.114 Uiso 1.00 1 c R . .
H(26) H 0.5448 -0.0630 0.2493 0.116 Uiso 1.00 1 c R . .
H(27) H 0.3895 -0.0993 0.2691 0.119 Uiso 1.00 1 c R . .
H(28) H 0.2405 -0.0343 0.2120 0.079 Uiso 1.00 1 c R . .
H(29) H 0.1191 -0.0211 0.0943 0.051 Uiso 1.00 1 c R . .
H(30) H 0.0978 0.0166 0.1575 0.051 Uiso 1.00 1 c R . .
H(31) H -0.0423 0.0392 0.0829 0.050 Uiso 1.00 1 c R . .
H(32) H 0.0181 0.0639 0.0308 0.050 Uiso 1.00 1 c R . .
H(33) H 0.0104 0.1882 -0.0369 0.052 Uiso 1.00 1 c R . .
H(34) H -0.1045 0.1928 -0.1323 0.055 Uiso 1.00 1 c R . .
H(35) H -0.2739 0.2074 -0.1313 0.056 Uiso 1.00 1 c R . .
H(36) H -0.3246 0.2167 -0.0314 0.060 Uiso 1.00 1 c R . .
H(37) H -0.2084 0.2105 0.0662 0.054 Uiso 1.00 1 c R . .
H(38) H -0.0785 0.0487 0.1724 0.058 Uiso 1.00 1 c R . .
H(39) H -0.1946 0.0520 0.2416 0.070 Uiso 1.00 1 c R . .
H(40) H -0.2548 0.1688 0.2727 0.076 Uiso 1.00 1 c R . .
H(41) H -0.2095 0.2856 0.2308 0.068 Uiso 1.00 1 c R . .
H(42) H -0.0893 0.2853 0.1650 0.049 Uiso 1.00 1 c R . .
H(43) H 0.5754 0.0333 -0.0563 0.171 Uiso 0.50 1 c R . .
H(44) H 0.4634 0.0538 -0.0760 0.171 Uiso 0.50 1 c R . .

loop_
_atom_site_aniso_label
_atom_site_aniso_U_11
_atom_site_aniso_U_22
_atom_site_aniso_U_33
_atom_site_aniso_U_12
_atom_site_aniso_U_13
_atom_site_aniso_U_23
Rh(1) 0.0474(6) 0.0298(5) 0.0301(5) 0.0024(4) 0.0074(4) -0.0020(19)
Rh(2) 0.0436(6) 0.0435(6) 0.0388(6) 0.0008(5) 0.0023(5) 0.002(2)
Mo(1) 0.0371(6) 0.0223(5) 0.0257(5) -0.0004(4) 0.0040(4) -0.0007(7)
S(1) 0.061(2) 0.0261(16) 0.0325(17) -0.0043(15) 0.0053(15) -0.002(2)
S(2) 0.053(2) 0.0257(15) 0.0298(16) 0.0011(14) 0.0068(14) 0.0005(5)
P(1) 0.0401(19) 0.0239(15) 0.0314(17) -0.0003(14) 0.0026(14) -0.0003(2)
P(2) 0.0377(18) 0.0275(16) 0.0280(16) 0.0018(14) 0.0063(13) 0.0011(11)
P(3) 0.049(2) 0.0248(16) 0.0316(17) 0.0036(15) 0.0068(15) -0.0016(15)
P(4) 0.043(2) 0.0271(16) 0.0332(17) -0.0031(14) 0.0055(15) -0.003(2)
O(1) 0.105(10) 0.040(6) 0.113(10) 0.017(6) 0.053(8) -0.011(10)
O(2) 0.062(7) 0.055(6) 0.054(6) -0.010(5) 0.014(5) 0.004(4)
O(3) 0.102(14) 0.149(17) 0.25(2) -0.060(12) -0.083(15) 0.10(9)
O(4) 0.102(11) 0.072(9) 0.101(11) 0.043(8) -0.001(8) 0.03(2)
C(1) 0.060(10) 0.040(8) 0.042(8) -0.002(7) 0.007(7) 0.002(2)
C(2) 0.045(8) 0.046(8) 0.031(7) -0.003(6) 0.000(6) -0.010(9)
C(3) 0.062(13) 0.114(18) 0.091(15) -0.021(12) -0.037(11) 0.05(4)
C(4) 0.063(11) 0.061(11) 0.057(10) 0.013(9) 0.007(8) -0.013(12)
C(5) 0.036(7) 0.027(6) 0.037(6) 0.008(5) 0.004(5) 0.010(9)
C(6) 0.073(11) 0.036(7) 0.039(7) 0.015(7) 0.015(7) -0.0014(14)
C(7) 0.062(10) 0.044(8) 0.062(10) 0.009(8) 0.023(8) -0.008(7)
C(8) 0.067(12) 0.066(11) 0.086(14) 0.016(9) 0.034(10) 0.0012(12)
C(9) 0.045(9) 0.074(12) 0.063(11) 0.016(8) -0.004(8) 0.009(8)
C(10) 0.046(8) 0.038(7) 0.052(8) 0.003(6) 0.011(6) -0.005(4)
C(11) 0.042(7) 0.033(6) 0.024(6) 0.000(5) -0.000(5) -0.004(4)
C(12) 0.055(9) 0.028(7) 0.059(9) -0.012(6) 0.010(7) -0.010(9)
C(13) 0.039(8) 0.042(8) 0.074(11) -0.009(6) -0.002(7) 0.008(7)
C(14) 0.073(12) 0.037(8) 0.063(10) -0.025(8) 0.016(8) 0.003(2)
C(15) 0.069(10) 0.025(6) 0.047(8) -0.002(6) 0.007(7) -0.004(3)
C(16) 0.060(10) 0.027(7) 0.050(8) 0.008(6) 0.008(7) 0.007(7)
C(17) 0.058(9) 0.029(6) 0.038(7) -0.005(6) 0.001(6) -0.0004(4)
C(18) 0.048(8) 0.031(7) 0.044(7) 0.001(6) 0.013(6) -0.002(2)
C(19) 0.042(8) 0.035(7) 0.044(7) 0.001(6) 0.008(6) -0.005(5)
C(20) 0.081(13) 0.075(12) 0.046(9) 0.003(10) 0.023(9) 0.007(6)
C(21) 0.069(13) 0.079(13) 0.105(16) -0.011(10) 0.048(12) 0.03(2)
C(22) 0.054(11) 0.066(12) 0.099(15) -0.009(9) 0.022(10) -0.009(8)
C(23) 0.043(9) 0.082(13) 0.069(11) -0.011(9) 0.005(8) -0.015(15)
C(24) 0.031(7) 0.071(10) 0.046(8) -0.007(7) 0.015(6) -0.0010(10)
C(25) 0.048(8) 0.035(7) 0.038(7) 0.006(6) 0.008(6) 0.0004(4)
C(26) 0.088(12) 0.049(9) 0.026(6) 0.006(8) 0.020(7) -0.004(4)
C(27) 0.098(13) 0.055(10) 0.038(8) 0.021(9) 0.020(8) -0.013(12)
C(28) 0.079(12) 0.041(8) 0.055(9) 0.009(8) 0.013(8) -0.017(16)
C(29) 0.065(10) 0.035(7) 0.040(7) -0.003(7) 0.005(7) -0.010(9)
C(30) 0.036(7) 0.031(7) 0.044(7) -0.004(5) 0.008(5) -0.007(6)
C(31) 0.064(10) 0.035(7) 0.044(8) 0.018(7) 0.004(7) -0.009(9)
C(32) 0.061(11) 0.064(11) 0.062(11) 0.012(9) -0.009(8) 0.003(2)
C(33) 0.075(15) 0.086(16) 0.12(2) 0.013(12) -0.017(13) 0.006(6)
C(34) 0.100(18) 0.12(2) 0.071(15) 0.051(17) -0.040(14) -0.015(14)
C(35) 0.17(2) 0.061(13) 0.068(13) 0.059(15) -0.005(15) 0.020(19)
C(36) 0.088(14) 0.052(10) 0.057(10) 0.026(9) 0.005(9) 0.014(13)
C(37) 0.060(9) 0.022(6) 0.044(8) -0.006(6) 0.009(6) 0.0005(4)
C(38) 0.047(8) 0.031(7) 0.048(8) -0.005(6) 0.018(6) -0.006(6)
C(39) 0.037(7) 0.026(6) 0.035(6) 0.003(5) 0.006(5) -0.0013(12)
C(40) 0.049(8) 0.033(7) 0.049(8) -0.006(6) 0.008(6) -0.0004(4)
C(41) 0.064(10) 0.045(8) 0.028(7) 0.002(7) 0.006(6) -0.004(4)
C(42) 0.052(9) 0.048(8) 0.041(8) 0.002(7) 0.002(6) 0.0003(3)
C(43) 0.048(9) 0.048(8) 0.053(9) 0.012(7) 0.012(7) 0.009(8)
C(44) 0.047(8) 0.047(8) 0.043(8) 0.004(6) 0.011(6) -0.004(3)
C(45) 0.047(8) 0.036(7) 0.032(6) 0.007(6) 0.011(5) 0.003(3)
C(46) 0.054(9) 0.043(8) 0.048(8) 0.005(7) 0.015(7) 0.004(4)
C(47) 0.060(10) 0.060(10) 0.056(10) -0.015(8) 0.014(8) 0.009(9)
C(48) 0.062(11) 0.084(13) 0.043(8) -0.006(9) 0.023(7) 0.004(4)
C(49) 0.071(11) 0.062(10) 0.037(8) -0.002(8) 0.020(7) 0.003(2)
C(50) 0.038(7) 0.041(7) 0.044(7) -0.001(6) 0.010(6) 0.0017(16)

loop_
_atom_type_symbol
_atom_type_description
_atom_type_scat_dispersion_real
_atom_type_scat_dispersion_imag
_atom_type_scat_source
C C 0.003 0.002
;
International Tables for Crystallography
(1992, Vol. C, Tables 4.2.6.8 and 6.1.1.4)
;
H H 0.000 0.000
;
International Tables for Crystallography
(1992, Vol. C, Table 6.1.1.4)
;
O O 0.011 0.006
;
International Tables for Crystallography
(1992, Vol. C, Tables 4.2.6.8 and 6.1.1.4)
;
P P 0.102 0.094
;
International Tables for Crystallography
(1992, Vol. C, Tables 4.2.6.8 and 6.1.1.4)
;
S S 0.125 0.123
;
International Tables for Crystallography
(1992, Vol. C, Tables 4.2.6.8 and 6.1.1.4)
;
Cl Cl 0.148 0.159
;
International Tables for Crystallography
(1992, Vol. C, Tables 4.2.6.8 and 6.1.1.4)
;
Mo Mo -1.683 0.686
;
International Tables for Crystallography
(1992, Vol. C, Tables 4.2.6.8 and 6.1.1.4)
;
Rh Rh -1.118 0.919
;
International Tables for Crystallography
(1992, Vol. C, Tables 4.2.6.8 and 6.1.1.4)
;

loop_
_geom_angle_atom_site_label_1
_geom_angle_atom_site_label_2
_geom_angle_atom_site_label_3
_geom_angle
_geom_angle_publ_flag
_geom_angle_site_symmetry_1
_geom_angle_site_symmetry_2
_geom_angle_site_symmetry_3
Rh(2) Rh(1) S(1) 50.72(8) yes . . .
Rh(2) Rh(1) S(2) 50.45(9) yes . . .
Rh(2) Rh(1) C(1) 127.1(4) yes . . .
Rh(2) Rh(1) C(2) 120.3(4) yes . . .
S(1) Rh(1) S(2) 82.55(12) yes . . .
S(1) Rh(1) C(1) 94.1(5) yes . . .
S(1) Rh(1) C(2) 170.6(4) yes . . .
S(2) Rh(1) C(1) 176.7(5) yes . . .
S(2) Rh(1) C(2) 89.0(4) yes . . .
C(1) Rh(1) C(2) 94.3(6) yes . . .
Rh(1) Rh(2) S(1) 50.77(10) yes . . .
Rh(1) Rh(2) S(2) 50.17(9) yes . . .
Rh(1) Rh(2) C(3) 129.2(7) yes . . .
Rh(1) Rh(2) C(4) 119.2(5) yes . . .
S(1) Rh(2) S(2) 82.39(12) yes . . .
S(1) Rh(2) C(3) 97.1(6) yes . . .
S(1) Rh(2) C(4) 170.0(5) yes . . .
S(2) Rh(2) C(3) 179.4(7) yes . . .
S(2) Rh(2) C(4) 90.8(5) yes . . .
C(3) Rh(2) C(4) 89.7(8) yes . . .
S(1) Mo(1) S(2) 76.66(10) yes . . .
S(1) Mo(1) P(1) 77.83(10) yes . . .
S(1) Mo(1) P(2) 112.05(12) yes . . .
S(1) Mo(1) P(3) 136.54(11) yes . . .
S(1) Mo(1) P(4) 134.49(13) yes . . .
S(2) Mo(1) P(1) 143.82(12) yes . . .
S(2) Mo(1) P(2) 140.71(12) yes . . .
S(2) Mo(1) P(3) 73.13(11) yes . . .
S(2) Mo(1) P(4) 90.72(11) yes . . .
P(1) Mo(1) P(2) 73.37(11) yes . . .
P(1) Mo(1) P(3) 141.33(11) yes . . .
P(1) Mo(1) P(4) 89.16(11) yes . . .
P(2) Mo(1) P(3) 76.03(12) yes . . .
P(2) Mo(1) P(4) 105.27(11) yes . . .
P(3) Mo(1) P(4) 76.64(12) yes . . .
Rh(1) S(1) Rh(2) 78.51(11) yes . . .
Rh(1) S(1) Mo(1) 83.10(11) yes . . .
Rh(2) S(1) Mo(1) 85.47(11) yes . . .
Rh(1) S(2) Rh(2) 79.37(10) yes . . .
Rh(1) S(2) Mo(1) 83.86(10) yes . . .
Rh(2) S(2) Mo(1) 86.03(11) yes . . .
Mo(1) P(1) C(5) 121.4(4) yes . . .
Mo(1) P(1) C(11) 120.0(4) yes . . .
Mo(1) P(1) C(17) 110.5(4) yes . . .
C(5) P(1) C(11) 99.2(5) yes . . .
C(5) P(1) C(17) 104.8(6) yes . . .
C(11) P(1) C(17) 97.5(5) yes . . .
Mo(1) P(2) C(18) 116.9(4) yes . . .
Mo(1) P(2) C(19) 119.9(4) yes . . .
Mo(1) P(2) C(25) 114.0(4) yes . . .
C(18) P(2) C(19) 101.0(6) yes . . .
C(18) P(2) C(25) 104.2(5) yes . . .
C(19) P(2) C(25) 98.0(6) yes . . .
Mo(1) P(3) C(30) 113.2(4) yes . . .
Mo(1) P(3) C(31) 122.0(4) yes . . .
Mo(1) P(3) C(37) 112.1(4) yes . . .
C(30) P(3) C(31) 100.1(6) yes . . .
C(30) P(3) C(37) 103.9(6) yes . . .
C(31) P(3) C(37) 103.4(6) yes . . .
Mo(1) P(4) C(38) 112.7(4) yes . . .
Mo(1) P(4) C(39) 131.7(4) yes . . .
Mo(1) P(4) C(45) 113.0(4) yes . . .
C(38) P(4) C(39) 92.3(5) yes . . .
C(38) P(4) C(45) 103.9(6) yes . . .
C(39) P(4) C(45) 98.9(5) yes . . .
Rh(1) C(1) O(1) 178.8(14) yes . . .
Rh(1) C(2) O(2) 177.0(11) yes . . .
Rh(2) C(3) O(3) 171(2) yes . . .
Rh(2) C(4) O(4) 174.7(17) yes . . .
P(1) C(5) C(6) 118.7(9) yes . . .
P(1) C(5) C(10) 123.0(10) yes . . .
C(6) C(5) C(10) 118.2(13) yes . . .
C(5) C(6) C(7) 120.7(13) yes . . .
C(6) C(7) C(8) 119.2(16) yes . . .
C(7) C(8) C(9) 119.5(17) yes . . .
C(8) C(9) C(10) 121.5(14) yes . . .
C(5) C(10) C(9) 120.8(14) yes . . .
P(1) C(11) C(12) 121.5(10) yes . . .
P(1) C(11) C(16) 120.6(10) yes . . .
C(12) C(11) C(16) 117.2(12) yes . . .
C(11) C(12) C(13) 122.8(12) yes . . .
C(12) C(13) C(14) 119.3(14) yes . . .
C(13) C(14) C(15) 118.7(14) yes . . .
C(14) C(15) C(16) 120.2(13) yes . . .
C(11) C(16) C(15) 121.8(14) yes . . .
P(1) C(17) C(18) 107.5(8) yes . . .
P(2) C(18) C(17) 110.3(9) yes . . .
P(2) C(19) C(20) 123.2(10) yes . . .
P(2) C(19) C(24) 118.5(11) yes . . .
C(20) C(19) C(24) 118.3(13) yes . . .
C(19) C(20) C(21) 121.5(16) yes . . .
C(20) C(21) C(22) 119(2) yes . . .
C(21) C(22) C(23) 120.3(17) yes . . .
C(22) C(23) C(24) 120.0(15) yes . . .
C(19) C(24) C(23) 120.9(15) yes . . .
P(2) C(25) C(26) 125.0(10) yes . . .
P(2) C(25) C(30) 115.4(10) yes . . .
C(26) C(25) C(30) 119.6(12) yes . . .
C(25) C(26) C(27) 118.7(14) yes . . .
C(26) C(27) C(28) 122.3(15) yes . . .
C(27) C(28) C(29) 119.5(14) yes . . .
C(28) C(29) C(30) 119.5(13) yes . . .
P(3) C(30) C(25) 116.8(10) yes . . .
P(3) C(30) C(29) 122.8(10) yes . . .
C(25) C(30) C(29) 120.4(13) yes . . .
P(3) C(31) C(32) 119.6(11) yes . . .
P(3) C(31) C(36) 121.7(13) yes . . .
C(32) C(31) C(36) 118.7(15) yes . . .
C(31) C(32) C(33) 121.0(18) yes . . .
C(32) C(33) C(34) 124(2) yes . . .
C(33) C(34) C(35) 119(2) yes . . .
C(34) C(35) C(36) 120.5(19) yes . . .
C(31) C(36) C(35) 117.1(18) yes . . .
P(3) C(37) C(38) 106.9(8) yes . . .
P(4) C(38) C(37) 111.1(8) yes . . .
P(4) C(39) C(40) 119.5(10) yes . . .
P(4) C(39) C(44) 122.4(10) yes . . .
C(40) C(39) C(44) 117.6(11) yes . . .
C(39) C(40) C(41) 122.0(14) yes . . .
C(40) C(41) C(42) 120.8(14) yes . . .
C(41) C(42) C(43) 118.3(12) yes . . .
C(42) C(43) C(44) 121.1(14) yes . . .
C(39) C(44) C(43) 120.0(14) yes . . .
P(4) C(45) C(46) 121.3(10) yes . . .
P(4) C(45) C(50) 119.2(10) yes . . .
C(46) C(45) C(50) 119.4(13) yes . . .
C(45) C(46) C(47) 118.1(14) yes . . .
C(46) C(47) C(48) 121.6(16) yes . . .
C(47) C(48) C(49) 120.5(16) yes . . .
C(48) C(49) C(50) 119.2(15) yes . . .
C(45) C(50) C(49) 121.1(13) yes . . .
Cl(1) C(51) Cl(2) 109(2) yes . . .
C(5) C(6) H(1) 119.6 no . . .
C(7) C(6) H(1) 119.6 no . . .
C(6) C(7) H(2) 120.3 no . . .
C(8) C(7) H(2) 120.5 no . . .
C(7) C(8) H(3) 120.2 no . . .
C(9) C(8) H(3) 120.3 no . . .
C(8) C(9) H(4) 119.3 no . . .
C(10) C(9) H(4) 119.2 no . . .
C(5) C(10) H(5) 119.5 no . . .
C(9) C(10) H(5) 119.6 no . . .
C(11) C(12) H(6) 118.6 no . . .
C(13) C(12) H(6) 118.6 no . . .
C(12) C(13) H(7) 120.4 no . . .
C(14) C(13) H(7) 120.3 no . . .
C(13) C(14) H(8) 120.7 no . . .
C(15) C(14) H(8) 120.6 no . . .
C(14) C(15) H(9) 119.9 no . . .
C(16) C(15) H(9) 119.9 no . . .
C(11) C(16) H(10) 119.1 no . . .
C(15) C(16) H(10) 119.1 no . . .
P(1) C(17) H(11) 110.0 no . . .
P(1) C(17) H(12) 110.0 no . . .
C(18) C(17) H(11) 110.0 no . . .
C(18) C(17) H(12) 109.9 no . . .
H(11) C(17) H(12) 109.5 no . . .
P(2) C(18) H(13) 109.3 no . . .
P(2) C(18) H(14) 109.2 no . . .
C(17) C(18) H(13) 109.3 no . . .
C(17) C(18) H(14) 109.2 no . . .
H(13) C(18) H(14) 109.5 no . . .
C(19) C(20) H(15) 119.3 no . . .
C(21) C(20) H(15) 119.3 no . . .
C(20) C(21) H(16) 120.5 no . . .
C(22) C(21) H(16) 120.5 no . . .
C(21) C(22) H(17) 119.9 no . . .
C(23) C(22) H(17) 119.9 no . . .
C(22) C(23) H(18) 120.1 no . . .
C(24) C(23) H(18) 119.9 no . . .
C(19) C(24) H(19) 119.5 no . . .
C(23) C(24) H(19) 119.6 no . . .
C(25) C(26) H(20) 120.7 no . . .
C(27) C(26) H(20) 120.6 no . . .
C(26) C(27) H(21) 118.9 no . . .
C(28) C(27) H(21) 118.8 no . . .
C(27) C(28) H(22) 120.2 no . . .
C(29) C(28) H(22) 120.2 no . . .
C(28) C(29) H(23) 120.2 no . . .
C(30) C(29) H(23) 120.3 no . . .
C(31) C(32) H(24) 119.6 no . . .
C(33) C(32) H(24) 119.4 no . . .
C(32) C(33) H(25) 118.4 no . . .
C(34) C(33) H(25) 118.0 no . . .
C(33) C(34) H(26) 120.6 no . . .
C(35) C(34) H(26) 120.4 no . . .
C(34) C(35) H(27) 119.8 no . . .
C(36) C(35) H(27) 119.7 no . . .
C(31) C(36) H(28) 121.4 no . . .
C(35) C(36) H(28) 121.5 no . . .
P(3) C(37) H(29) 110.1 no . . .
P(3) C(37) H(30) 110.1 no . . .
C(38) C(37) H(29) 110.1 no . . .
C(38) C(37) H(30) 110.1 no . . .
H(29) C(37) H(30) 109.5 no . . .
P(4) C(38) H(31) 109.1 no . . .
P(4) C(38) H(32) 109.0 no . . .
C(37) C(38) H(31) 109.1 no . . .
C(37) C(38) H(32) 109.1 no . . .
H(31) C(38) H(32) 109.5 no . . .
C(39) C(40) H(33) 119.0 no . . .
C(41) C(40) H(33) 119.0 no . . .
C(40) C(41) H(34) 119.6 no . . .
C(42) C(41) H(34) 119.5 no . . .
C(41) C(42) H(35) 120.8 no . . .
C(43) C(42) H(35) 120.9 no . . .
C(42) C(43) H(36) 119.4 no . . .
C(44) C(43) H(36) 119.4 no . . .
C(39) C(44) H(37) 120.0 no . . .
C(43) C(44) H(37) 120.0 no . . .
C(45) C(46) H(38) 121.0 no . . .
C(47) C(46) H(38) 121.0 no . . .
C(46) C(47) H(39) 119.2 no . . .
C(48) C(47) H(39) 119.2 no . . .
C(47) C(48) H(40) 119.8 no . . .
C(49) C(48) H(40) 119.7 no . . .
C(48) C(49) H(41) 120.4 no . . .
C(50) C(49) H(41) 120.4 no . . .
C(45) C(50) H(42) 119.5 no . . .
C(49) C(50) H(42) 119.4 no . . .
Cl(1) C(51) H(43) 105.2 no . . .
Cl(1) C(51) H(44) 111.3 no . . .
Cl(2) C(51) H(43) 107.6 no . . .
Cl(2) C(51) H(44) 113.9 no . . .
H(43) C(51) H(44) 109.5 no . . .

loop_
_geom_bond_atom_site_label_1
_geom_bond_atom_site_label_2
_geom_bond_distance
_geom_bond_publ_flag
_geom_bond_site_symmetry_1
_geom_bond_site_symmetry_2
Rh(1) Rh(2) 2.9695(16) yes . .
Rh(1) S(1) 2.347(4) yes . .
Rh(1) S(2) 2.320(3) yes . .
Rh(1) C(1) 1.852(15) yes . .
Rh(1) C(2) 1.886(15) yes . .
Rh(2) S(1) 2.346(3) yes . .
Rh(2) S(2) 2.330(3) yes . .
Rh(2) C(3) 1.85(2) yes . .
Rh(2) C(4) 1.868(17) yes . .
Mo(1) S(1) 2.487(3) yes . .
Mo(1) S(2) 2.478(3) yes . .
Mo(1) P(1) 2.494(3) yes . .
Mo(1) P(2) 2.415(3) yes . .
Mo(1) P(3) 2.452(3) yes . .
Mo(1) P(4) 2.433(3) yes . .
Cl(1) C(51) 1.76(4) yes . .
Cl(2) C(51) 1.72(4) yes . .
P(1) C(5) 1.813(13) yes . .
P(1) C(11) 1.864(13) yes . .
P(1) C(17) 1.832(13) yes . .
P(2) C(18) 1.868(13) yes . .
P(2) C(19) 1.878(14) yes . .
P(2) C(25) 1.848(14) yes . .
P(3) C(30) 1.827(14) yes . .
P(3) C(31) 1.840(15) yes . .
P(3) C(37) 1.803(14) yes . .
P(4) C(38) 1.869(13) yes . .
P(4) C(39) 1.887(12) yes . .
P(4) C(45) 1.841(15) yes . .
O(1) C(1) 1.148(19) yes . .
O(2) C(2) 1.128(19) yes . .
O(3) C(3) 1.12(2) yes . .
O(4) C(4) 1.12(2) yes . .
C(5) C(6) 1.399(19) yes . .
C(5) C(10) 1.376(17) yes . .
C(6) C(7) 1.41(2) yes . .
C(7) C(8) 1.37(2) yes . .
C(8) C(9) 1.38(2) yes . .
C(9) C(10) 1.37(2) yes . .
C(11) C(12) 1.37(2) yes . .
C(11) C(16) 1.388(18) yes . .
C(12) C(13) 1.39(2) yes . .
C(13) C(14) 1.39(2) yes . .
C(14) C(15) 1.39(2) yes . .
C(15) C(16) 1.37(2) yes . .
C(17) C(18) 1.51(2) yes . .
C(19) C(20) 1.38(2) yes . .
C(19) C(24) 1.365(19) yes . .
C(20) C(21) 1.37(2) yes . .
C(21) C(22) 1.38(2) yes . .
C(22) C(23) 1.36(2) yes . .
C(23) C(24) 1.38(2) yes . .
C(25) C(26) 1.41(2) yes . .
C(25) C(30) 1.381(19) yes . .
C(26) C(27) 1.37(2) yes . .
C(27) C(28) 1.36(2) yes . .
C(28) C(29) 1.39(2) yes . .
C(29) C(30) 1.394(19) yes . .
C(31) C(32) 1.39(2) yes . .
C(31) C(36) 1.39(2) yes . .
C(32) C(33) 1.36(2) yes . .
C(33) C(34) 1.30(3) yes . .
C(34) C(35) 1.38(4) yes . .
C(35) C(36) 1.46(3) yes . .
C(37) C(38) 1.517(18) yes . .
C(39) C(40) 1.39(2) yes . .
C(39) C(44) 1.40(2) yes . .
C(40) C(41) 1.369(18) yes . .
C(41) C(42) 1.38(2) yes . .
C(42) C(43) 1.38(2) yes . .
C(43) C(44) 1.401(19) yes . .
C(45) C(46) 1.40(2) yes . .
C(45) C(50) 1.386(19) yes . .
C(46) C(47) 1.40(2) yes . .
C(47) C(48) 1.37(2) yes . .
C(48) C(49) 1.37(2) yes . .
C(49) C(50) 1.40(2) yes . .
C(6) H(1) 0.950 no . .
C(7) H(2) 0.950 no . .
C(8) H(3) 0.950 no . .
C(9) H(4) 0.950 no . .
C(10) H(5) 0.950 no . .
C(12) H(6) 0.950 no . .
C(13) H(7) 0.950 no . .
C(14) H(8) 0.950 no . .
C(15) H(9) 0.950 no . .
C(16) H(10) 0.950 no . .
C(17) H(11) 0.950 no . .
C(17) H(12) 0.950 no . .
C(18) H(13) 0.950 no . .
C(18) H(14) 0.950 no . .
C(20) H(15) 0.950 no . .
C(21) H(16) 0.950 no . .
C(22) H(17) 0.950 no . .
C(23) H(18) 0.950 no . .
C(24) H(19) 0.950 no . .
C(26) H(20) 0.950 no . .
C(27) H(21) 0.950 no . .
C(28) H(22) 0.950 no . .
C(29) H(23) 0.950 no . .
C(32) H(24) 0.950 no . .
C(33) H(25) 0.950 no . .
C(34) H(26) 0.950 no . .
C(35) H(27) 0.950 no . .
C(36) H(28) 0.950 no . .
C(37) H(29) 0.950 no . .
C(37) H(30) 0.950 no . .
C(38) H(31) 0.950 no . .
C(38) H(32) 0.950 no . .
C(40) H(33) 0.950 no . .
C(41) H(34) 0.950 no . .
C(42) H(35) 0.950 no . .
C(43) H(36) 0.950 no . .
C(44) H(37) 0.950 no . .
C(46) H(38) 0.950 no . .
C(47) H(39) 0.950 no . .
C(48) H(40) 0.950 no . .
C(49) H(41) 0.950 no . .
C(50) H(42) 0.950 no . .
C(51) H(43) 0.950 no . .
C(51) H(44) 0.950 no . .

loop_
_geom_contact_atom_site_label_1
_geom_contact_atom_site_label_2
_geom_contact_distance
_geom_contact_publ_flag
_geom_contact_site_symmetry_1
_geom_contact_site_symmetry_2
Mo(1) Rh(1) 3.2084(15) ? . .
Mo(1) Rh(2) 3.2813(13) ? . .
